data_7720594
loop_
_publ_author_name
'Kopp, Richard O.'
'Coles, Nathan T.'
'Ernst, Moritz J.'
'Weber, Manuela'
'Ward, Benjamin D.'
'M&#xfc;ller, Christian'

_publ_section_title
;
 Janus-faced coordination chemistry of pyridyl-functionalized phosphinines
 with Cu(I) and Au(I).
;
_journal_issue 15
_journal_name_full 'Dalton transactions (Cambridge, England : 2003)'
_journal_page_first 5908
_journal_page_last 5919
_journal_paper_doi 10.1039/d6dt00083e
_journal_volume 55
_journal_year 2026
_chemical_formula_moiety 'C21 H27 N2 P Si2'
_chemical_formula_sum 'C21 H27 N2 P Si2'
_chemical_formula_weight 394.59
_space_group_crystal_system monoclinic
_space_group_IT_number 4
_space_group_name_Hall 'P 2yb'
_space_group_name_H-M_alt 'P 1 21 1'
_atom_sites_solution_hydrogens geom
_atom_sites_solution_primary dual
_audit_creation_date 2025-09-17
_audit_creation_method
;
Olex2 1.5
(compiled 2023.03.06 svn.rbb2c1857 for OlexSys, GUI svn.r6748)
;
_audit_update_record
;
2025-11-14 deposited with the CCDC.	2026-03-02 downloaded from the CCDC.
;
_cell_angle_alpha 90
_cell_angle_beta 103.1930(10)
_cell_angle_gamma 90
_cell_formula_units_Z 2
_cell_length_a 9.6561(3)
_cell_length_b 11.9401(4)
_cell_length_c 9.8357(3)
_cell_measurement_reflns_used 9927
_cell_measurement_temperature 100(2)
_cell_measurement_theta_max 30.753
_cell_measurement_theta_min 2.667
_cell_volume 1104.08(6)
_computing_cell_refinement 'SAINT V8.38A (?, 2016)'
_computing_data_reduction 'SAINT V8.38A (?, 2016)'
_computing_molecular_graphics 'Olex2 1.5 (Dolomanov et al., 2009)'
_computing_publication_material 'Olex2 1.5 (Dolomanov et al., 2009)'
_computing_structure_refinement 'SHELXL 2018/3 (Sheldrick, 2015)'
_computing_structure_solution 'ShelXT (Sheldrick, 2015)'
_diffrn_ambient_temperature 100.0
_diffrn_measured_fraction_theta_full 1.000
_diffrn_measured_fraction_theta_max 0.999
_diffrn_measurement_device_type 'Bruker APEX-II CCD'
_diffrn_measurement_method '\f and \w scans'
_diffrn_radiation_type MoK\a
_diffrn_radiation_wavelength 0.71073
_diffrn_reflns_av_R_equivalents 0.0525
_diffrn_reflns_av_unetI/netI 0.0408
_diffrn_reflns_Laue_measured_fraction_full 1.000
_diffrn_reflns_Laue_measured_fraction_max 0.999
_diffrn_reflns_limit_h_max 13
_diffrn_reflns_limit_h_min -13
_diffrn_reflns_limit_k_max 17
_diffrn_reflns_limit_k_min -16
_diffrn_reflns_limit_l_max 13
_diffrn_reflns_limit_l_min -14
_diffrn_reflns_number 36361
_diffrn_reflns_point_group_measured_fraction_full 0.999
_diffrn_reflns_point_group_measured_fraction_max 0.993
_diffrn_reflns_theta_full 25.242
_diffrn_reflns_theta_max 30.557
_diffrn_reflns_theta_min 2.127
_exptl_absorpt_coefficient_mu 0.240
_exptl_absorpt_correction_T_max 0.7461
_exptl_absorpt_correction_T_min 0.6851
_exptl_absorpt_correction_type multi-scan
_exptl_absorpt_process_details
'SADABS-2016/2 (Bruker,2016/2) was used for absorption correction. wR2(int) was 0.1065 before and 0.0616 after correction. The Ratio of minimum to maximum transmission is 0.9182. The \l/2 correction factor is Not present.'
_exptl_crystal_colour colourless
_exptl_crystal_colour_primary colourless
_exptl_crystal_density_diffrn 1.187
_exptl_crystal_description Plate
_exptl_crystal_F_000 420
_exptl_crystal_size_max 0.214
_exptl_crystal_size_mid 0.115
_exptl_crystal_size_min 0.033
_refine_diff_density_max 0.243
_refine_diff_density_min -0.301
_refine_diff_density_rms 0.056
_refine_ls_abs_structure_details
;
 Flack x determined using 2524 quotients [(I+)-(I-)]/[(I+)+(I-)]
 (Parsons, Flack and Wagner, Acta Cryst. B69 (2013) 249-259).
;
_refine_ls_abs_structure_Flack 0.00(3)
_refine_ls_extinction_method none
_refine_ls_goodness_of_fit_ref 1.084
_refine_ls_hydrogen_treatment constr
_refine_ls_matrix_type full
_refine_ls_number_parameters 241
_refine_ls_number_reflns 6709
_refine_ls_number_restraints 1
_refine_ls_restrained_S_all 1.084
_refine_ls_R_factor_all 0.0468
_refine_ls_R_factor_gt 0.0320
_refine_ls_shift/su_max 0.000
_refine_ls_shift/su_mean 0.000
_refine_ls_structure_factor_coef Fsqd
_refine_ls_weighting_details 'w=1/[\s^2^(Fo^2^)+(0.0264P)^2^+0.2783P] where P=(Fo^2^+2Fc^2^)/3'
_refine_ls_weighting_scheme calc
_refine_ls_wR_factor_gt 0.0652
_refine_ls_wR_factor_ref 0.0739
_reflns_Friedel_coverage 0.905
_reflns_Friedel_fraction_full 0.998
_reflns_Friedel_fraction_max 0.987
_reflns_number_gt 5890
_reflns_number_total 6709
_reflns_threshold_expression 'I > 2\s(I)'
_cod_data_source_file d6dt00083e3.cif
_cod_data_source_block rk13_1
_cod_depositor_comments 'Adding full bibliography for 7720594--7720605.cif.'
_cod_original_cell_volume 1104.07(6)
_cod_database_code 7720594
_shelx_shelxl_version_number 2018/3
_shelx_space_group_comment
;
The symmetry employed for this shelxl refinement is uniquely defined
by the following loop, which should always be used as a source of
symmetry information in preference to the above space-group names.
They are only intended as comments.
;
_shelx_estimated_absorpt_t_max 0.992
_shelx_estimated_absorpt_t_min 0.950
_olex2_refinement_description
;
1. Fixed Uiso
 At 1.2 times of:
  All C(H) groups
 At 1.5 times of:
  All C(H,H,H) groups
2.a Aromatic/amide H refined with riding coordinates:
 C3(H3), C7(H7), C8(H8), C9(H9), C10(H10), C12(H12), C13(H13), C14(H14),
 C15(H15)
2.b Idealised Me refined as rotating group:
 C16(H16A,H16B,H16C), C17(H17A,H17B,H17C), C18(H18A,H18B,H18C), C19(H19A,H19B,
 H19C), C20(H20A,H20B,H20C), C21(H21A,H21B,H21C)
;
_olex2_submission_special_instructions 'No special instructions were received'

loop_
_space_group_symop_operation_xyz
'x, y, z'
'-x, y+1/2, -z'

loop_
_atom_site_label
_atom_site_type_symbol
_atom_site_fract_x
_atom_site_fract_y
_atom_site_fract_z
_atom_site_U_iso_or_equiv
_atom_site_adp_type
_atom_site_occupancy
_atom_site_site_symmetry_order
_atom_site_calc_flag
_atom_site_refinement_flags_posn
_atom_site_refinement_flags_adp
_atom_site_refinement_flags_occupancy
_atom_site_disorder_assembly
_atom_site_disorder_group
P1 P 0.61157(6) 0.42190(5) 0.62629(6) 0.01482(12) Uani 1 1 d . . . . .
Si1 Si 0.82640(6) 0.45192(5) 0.90367(6) 0.01700(13) Uani 1 1 d . . . . .
Si2 Si 0.37293(6) 0.38763(5) 0.36695(6) 0.01442(13) Uani 1 1 d . . . . .
N1 N 0.6973(2) 0.68701(17) 0.9782(2) 0.0217(4) Uani 1 1 d . . . . .
N2 N 0.11398(18) 0.44416(16) 0.54210(19) 0.0169(4) Uani 1 1 d . . . . .
C1 C 0.6453(2) 0.48784(18) 0.7877(2) 0.0147(4) Uani 1 1 d . . . . .
C2 C 0.5432(2) 0.55756(19) 0.8263(2) 0.0151(4) Uani 1 1 d . . . . .
C3 C 0.4046(2) 0.56913(19) 0.7450(2) 0.0160(4) Uani 1 1 d . . . . .
H3 H 0.341177 0.615318 0.780848 0.019 Uiso 1 1 calc R U . . .
C4 C 0.3518(2) 0.51849(18) 0.6156(2) 0.0142(4) Uani 1 1 d . . . . .
C5 C 0.4359(2) 0.45407(19) 0.5457(2) 0.0142(4) Uani 1 1 d . . . . .
C6 C 0.5778(2) 0.62515(18) 0.9576(2) 0.0157(4) Uani 1 1 d . . . . .
C7 C 0.4895(3) 0.6249(2) 1.0517(2) 0.0202(5) Uani 1 1 d . . . . .
H7 H 0.405384 0.580826 1.034024 0.024 Uiso 1 1 calc R U . . .
C8 C 0.5263(3) 0.6900(2) 1.1716(3) 0.0238(5) Uani 1 1 d . . . . .
H8 H 0.468291 0.690128 1.237697 0.029 Uiso 1 1 calc R U . . .
C9 C 0.6484(3) 0.7546(2) 1.1935(3) 0.0232(5) Uani 1 1 d . . . . .
H9 H 0.675909 0.800634 1.274010 0.028 Uiso 1 1 calc R U . . .
C10 C 0.7292(3) 0.7498(2) 1.0938(3) 0.0251(5) Uani 1 1 d . . . . .
H10 H 0.813039 0.794144 1.108669 0.030 Uiso 1 1 calc R U . . .
C11 C 0.1962(2) 0.53566(18) 0.5528(2) 0.0147(4) Uani 1 1 d . . . . .
C12 C 0.1429(2) 0.6415(2) 0.5106(2) 0.0183(4) Uani 1 1 d . . . . .
H12 H 0.204610 0.704430 0.520301 0.022 Uiso 1 1 calc R U . . .
C13 C -0.0020(2) 0.6538(2) 0.4539(2) 0.0197(4) Uani 1 1 d . . . . .
H13 H -0.041018 0.724920 0.423175 0.024 Uiso 1 1 calc R U . . .
C14 C -0.0881(2) 0.5602(2) 0.4432(2) 0.0181(4) Uani 1 1 d . . . . .
H14 H -0.187755 0.565675 0.406042 0.022 Uiso 1 1 calc R U . . .
C15 C -0.0257(2) 0.4584(2) 0.4878(2) 0.0194(4) Uani 1 1 d . . . . .
H15 H -0.085489 0.394412 0.479565 0.023 Uiso 1 1 calc R U . . .
C16 C 0.8708(3) 0.3068(2) 0.8534(3) 0.0285(6) Uani 1 1 d . . . . .
H16A H 0.955869 0.279901 0.919948 0.043 Uiso 1 1 calc R U . . .
H16B H 0.888936 0.308195 0.759347 0.043 Uiso 1 1 calc R U . . .
H16C H 0.790882 0.256555 0.854678 0.043 Uiso 1 1 calc R U . . .
C17 C 0.9682(2) 0.5494(2) 0.8748(3) 0.0256(5) Uani 1 1 d . . . . .
H17A H 0.974257 0.545806 0.776758 0.038 Uiso 1 1 calc R U . . .
H17B H 1.059695 0.527447 0.934854 0.038 Uiso 1 1 calc R U . . .
H17C H 0.944974 0.626003 0.897523 0.038 Uiso 1 1 calc R U . . .
C18 C 0.8188(3) 0.4413(3) 1.0914(2) 0.0298(6) Uani 1 1 d . . . . .
H18A H 0.820377 0.516569 1.131411 0.045 Uiso 1 1 calc R U . . .
H18B H 0.901018 0.398666 1.142670 0.045 Uiso 1 1 calc R U . . .
H18C H 0.730992 0.402984 1.098692 0.045 Uiso 1 1 calc R U . . .
C19 C 0.5307(2) 0.3762(2) 0.2866(2) 0.0194(4) Uani 1 1 d . . . . .
H19A H 0.574248 0.450151 0.285099 0.029 Uiso 1 1 calc R U . . .
H19B H 0.500041 0.347810 0.190962 0.029 Uiso 1 1 calc R U . . .
H19C H 0.600338 0.324510 0.341821 0.029 Uiso 1 1 calc R U . . .
C20 C 0.3016(3) 0.2459(2) 0.3881(3) 0.0249(5) Uani 1 1 d . . . . .
H20A H 0.376161 0.199999 0.446542 0.037 Uiso 1 1 calc R U . . .
H20B H 0.270057 0.210637 0.296192 0.037 Uiso 1 1 calc R U . . .
H20C H 0.220868 0.252149 0.432560 0.037 Uiso 1 1 calc R U . . .
C21 C 0.2366(2) 0.4739(2) 0.2455(2) 0.0222(5) Uani 1 1 d . . . . .
H21A H 0.146973 0.472222 0.276318 0.033 Uiso 1 1 calc R U . . .
H21B H 0.221201 0.443338 0.150787 0.033 Uiso 1 1 calc R U . . .
H21C H 0.270158 0.551403 0.245864 0.033 Uiso 1 1 calc R U . . .

loop_
_atom_site_aniso_label
_atom_site_aniso_U_11
_atom_site_aniso_U_22
_atom_site_aniso_U_33
_atom_site_aniso_U_23
_atom_site_aniso_U_13
_atom_site_aniso_U_12
P1 0.0130(2) 0.0166(3) 0.0147(2) -0.0013(2) 0.00279(19) 0.0015(2)
Si1 0.0126(3) 0.0230(3) 0.0146(3) 0.0006(2) 0.0015(2) 0.0018(2)
Si2 0.0146(3) 0.0150(3) 0.0139(3) -0.0006(2) 0.0038(2) -0.0010(2)
N1 0.0176(9) 0.0282(12) 0.0195(10) -0.0066(8) 0.0046(8) -0.0041(8)
N2 0.0143(8) 0.0162(9) 0.0197(8) -0.0002(7) 0.0031(6) 0.0000(7)
C1 0.0134(9) 0.0146(10) 0.0159(10) 0.0009(8) 0.0031(7) 0.0000(8)
C2 0.0163(10) 0.0149(10) 0.0139(9) -0.0006(8) 0.0031(7) -0.0015(8)
C3 0.0154(10) 0.0160(10) 0.0174(10) -0.0009(8) 0.0050(8) 0.0011(8)
C4 0.0127(9) 0.0128(9) 0.0164(10) 0.0023(8) 0.0021(7) -0.0002(7)
C5 0.0147(9) 0.0141(9) 0.0138(9) 0.0010(8) 0.0032(7) -0.0010(8)
C6 0.0165(9) 0.0155(10) 0.0144(9) -0.0012(7) 0.0022(7) 0.0022(7)
C7 0.0197(10) 0.0218(12) 0.0199(10) -0.0029(8) 0.0063(8) -0.0021(8)
C8 0.0233(12) 0.0275(13) 0.0222(12) -0.0048(9) 0.0082(10) 0.0014(9)
C9 0.0236(12) 0.0235(12) 0.0209(11) -0.0074(9) 0.0017(9) 0.0015(9)
C10 0.0195(12) 0.0293(13) 0.0257(12) -0.0088(10) 0.0032(9) -0.0051(10)
C11 0.0139(9) 0.0157(10) 0.0143(9) -0.0008(8) 0.0030(7) 0.0004(8)
C12 0.0146(9) 0.0140(11) 0.0247(10) -0.0016(9) 0.0013(8) -0.0003(8)
C13 0.0179(10) 0.0162(10) 0.0236(10) 0.0012(10) 0.0021(8) 0.0035(10)
C14 0.0134(9) 0.0206(11) 0.0195(10) -0.0013(9) 0.0023(8) 0.0018(8)
C15 0.0147(9) 0.0182(11) 0.0245(11) -0.0017(9) 0.0028(8) -0.0024(9)
C16 0.0221(12) 0.0280(14) 0.0315(14) -0.0015(11) -0.0017(10) 0.0091(10)
C17 0.0154(11) 0.0339(14) 0.0263(12) 0.0016(11) 0.0023(9) -0.0018(10)
C18 0.0252(11) 0.0464(17) 0.0178(10) 0.0069(11) 0.0047(9) 0.0082(12)
C19 0.0187(10) 0.0231(12) 0.0177(10) -0.0023(9) 0.0067(8) -0.0001(9)
C20 0.0319(13) 0.0195(12) 0.0269(13) -0.0054(10) 0.0140(10) -0.0067(10)
C21 0.0176(10) 0.0321(13) 0.0163(10) 0.0015(9) 0.0027(8) 0.0034(9)

loop_
_atom_type_symbol
_atom_type_description
_atom_type_scat_dispersion_real
_atom_type_scat_dispersion_imag
_atom_type_scat_source
C C 0.0033 0.0016 'International Tables Vol C Tables 4.2.6.8 and 6.1.1.4'
H H 0.0000 0.0000 'International Tables Vol C Tables 4.2.6.8 and 6.1.1.4'
N N 0.0061 0.0033 'International Tables Vol C Tables 4.2.6.8 and 6.1.1.4'
P P 0.1023 0.0942 'International Tables Vol C Tables 4.2.6.8 and 6.1.1.4'
Si Si 0.0817 0.0704 'International Tables Vol C Tables 4.2.6.8 and 6.1.1.4'

loop_
_geom_angle_atom_site_label_1
_geom_angle_atom_site_label_2
_geom_angle_atom_site_label_3
_geom_angle
_geom_angle_site_symmetry_1
_geom_angle_site_symmetry_3
_geom_angle_publ_flag
C1 P1 C5 106.03(10) . . ?
C16 Si1 C1 106.47(11) . . ?
C17 Si1 C1 111.90(11) . . ?
C17 Si1 C16 108.38(13) . . ?
C17 Si1 C18 112.85(12) . . ?
C18 Si1 C1 111.66(10) . . ?
C18 Si1 C16 105.08(14) . . ?
C19 Si2 C5 107.54(10) . . ?
C20 Si2 C5 109.04(11) . . ?
C20 Si2 C19 109.78(12) . . ?
C20 Si2 C21 110.38(12) . . ?
C21 Si2 C5 113.02(11) . . ?
C21 Si2 C19 107.00(11) . . ?
C10 N1 C6 117.3(2) . . ?
C11 N2 C15 116.8(2) . . ?
P1 C1 Si1 113.62(12) . . ?
C2 C1 P1 121.24(16) . . ?
C2 C1 Si1 125.11(16) . . ?
C1 C2 C6 121.35(19) . . ?
C3 C2 C1 122.8(2) . . ?
C3 C2 C6 115.89(19) . . ?
C2 C3 H3 117.2 . . ?
C4 C3 C2 125.5(2) . . ?
C4 C3 H3 117.2 . . ?
C3 C4 C5 123.39(19) . . ?
C3 C4 C11 116.02(19) . . ?
C5 C4 C11 120.59(18) . . ?
P1 C5 Si2 113.71(11) . . ?
C4 C5 P1 120.60(15) . . ?
C4 C5 Si2 125.59(15) . . ?
N1 C6 C2 116.17(19) . . ?
N1 C6 C7 122.4(2) . . ?
C7 C6 C2 121.5(2) . . ?
C6 C7 H7 120.5 . . ?
C8 C7 C6 119.1(2) . . ?
C8 C7 H7 120.5 . . ?
C7 C8 H8 120.4 . . ?
C9 C8 C7 119.2(2) . . ?
C9 C8 H8 120.4 . . ?
C8 C9 H9 121.2 . . ?
C8 C9 C10 117.6(2) . . ?
C10 C9 H9 121.2 . . ?
N1 C10 C9 124.5(2) . . ?
N1 C10 H10 117.7 . . ?
C9 C10 H10 117.7 . . ?
N2 C11 C4 116.09(19) . . ?
N2 C11 C12 123.00(19) . . ?
C12 C11 C4 120.91(19) . . ?
C11 C12 H12 120.5 . . ?
C13 C12 C11 119.0(2) . . ?
C13 C12 H12 120.5 . . ?
C12 C13 H13 120.7 . . ?
C14 C13 C12 118.6(2) . . ?
C14 C13 H13 120.7 . . ?
C13 C14 H14 120.8 . . ?
C13 C14 C15 118.4(2) . . ?
C15 C14 H14 120.8 . . ?
N2 C15 C14 124.3(2) . . ?
N2 C15 H15 117.9 . . ?
C14 C15 H15 117.9 . . ?
Si1 C16 H16A 109.5 . . ?
Si1 C16 H16B 109.5 . . ?
Si1 C16 H16C 109.5 . . ?
H16A C16 H16B 109.5 . . ?
H16A C16 H16C 109.5 . . ?
H16B C16 H16C 109.5 . . ?
Si1 C17 H17A 109.5 . . ?
Si1 C17 H17B 109.5 . . ?
Si1 C17 H17C 109.5 . . ?
H17A C17 H17B 109.5 . . ?
H17A C17 H17C 109.5 . . ?
H17B C17 H17C 109.5 . . ?
Si1 C18 H18A 109.5 . . ?
Si1 C18 H18B 109.5 . . ?
Si1 C18 H18C 109.5 . . ?
H18A C18 H18B 109.5 . . ?
H18A C18 H18C 109.5 . . ?
H18B C18 H18C 109.5 . . ?
Si2 C19 H19A 109.5 . . ?
Si2 C19 H19B 109.5 . . ?
Si2 C19 H19C 109.5 . . ?
H19A C19 H19B 109.5 . . ?
H19A C19 H19C 109.5 . . ?
H19B C19 H19C 109.5 . . ?
Si2 C20 H20A 109.5 . . ?
Si2 C20 H20B 109.5 . . ?
Si2 C20 H20C 109.5 . . ?
H20A C20 H20B 109.5 . . ?
H20A C20 H20C 109.5 . . ?
H20B C20 H20C 109.5 . . ?
Si2 C21 H21A 109.5 . . ?
Si2 C21 H21B 109.5 . . ?
Si2 C21 H21C 109.5 . . ?
H21A C21 H21B 109.5 . . ?
H21A C21 H21C 109.5 . . ?
H21B C21 H21C 109.5 . . ?

loop_
_geom_bond_atom_site_label_1
_geom_bond_atom_site_label_2
_geom_bond_distance
_geom_bond_site_symmetry_2
_geom_bond_publ_flag
P1 C1 1.735(2) . ?
P1 C5 1.743(2) . ?
Si1 C1 1.906(2) . ?
Si1 C16 1.878(3) . ?
Si1 C17 1.867(3) . ?
Si1 C18 1.869(2) . ?
Si2 C5 1.898(2) . ?
Si2 C19 1.874(2) . ?
Si2 C20 1.857(3) . ?
Si2 C21 1.872(2) . ?
N1 C6 1.346(3) . ?
N1 C10 1.338(3) . ?
N2 C11 1.341(3) . ?
N2 C15 1.343(3) . ?
C1 C2 1.407(3) . ?
C2 C3 1.401(3) . ?
C2 C6 1.495(3) . ?
C3 H3 0.9500 . ?
C3 C4 1.396(3) . ?
C4 C5 1.407(3) . ?
C4 C11 1.502(3) . ?
C6 C7 1.394(3) . ?
C7 H7 0.9500 . ?
C7 C8 1.389(3) . ?
C8 H8 0.9500 . ?
C8 C9 1.385(4) . ?
C9 H9 0.9500 . ?
C9 C10 1.387(4) . ?
C10 H10 0.9500 . ?
C11 C12 1.392(3) . ?
C12 H12 0.9500 . ?
C12 C13 1.391(3) . ?
C13 H13 0.9500 . ?
C13 C14 1.382(3) . ?
C14 H14 0.9500 . ?
C14 C15 1.383(3) . ?
C15 H15 0.9500 . ?
C16 H16A 0.9800 . ?
C16 H16B 0.9800 . ?
C16 H16C 0.9800 . ?
C17 H17A 0.9800 . ?
C17 H17B 0.9800 . ?
C17 H17C 0.9800 . ?
C18 H18A 0.9800 . ?
C18 H18B 0.9800 . ?
C18 H18C 0.9800 . ?
C19 H19A 0.9800 . ?
C19 H19B 0.9800 . ?
C19 H19C 0.9800 . ?
C20 H20A 0.9800 . ?
C20 H20B 0.9800 . ?
C20 H20C 0.9800 . ?
C21 H21A 0.9800 . ?
C21 H21B 0.9800 . ?
C21 H21C 0.9800 . ?

loop_
_geom_torsion_atom_site_label_1
_geom_torsion_atom_site_label_2
_geom_torsion_atom_site_label_3
_geom_torsion_atom_site_label_4
_geom_torsion
_geom_torsion_site_symmetry_1
_geom_torsion_site_symmetry_2
_geom_torsion_site_symmetry_3
_geom_torsion_site_symmetry_4
_geom_torsion_publ_flag
P1 C1 C2 C3 6.7(3) . . . . ?
P1 C1 C2 C6 -172.62(16) . . . . ?
Si1 C1 C2 C3 -170.99(17) . . . . ?
Si1 C1 C2 C6 9.6(3) . . . . ?
N1 C6 C7 C8 -0.5(4) . . . . ?
N2 C11 C12 C13 -0.3(3) . . . . ?
C1 P1 C5 Si2 -178.74(11) . . . . ?
C1 P1 C5 C4 -2.1(2) . . . . ?
C1 C2 C3 C4 -2.8(4) . . . . ?
C1 C2 C6 N1 49.9(3) . . . . ?
C1 C2 C6 C7 -131.1(2) . . . . ?
C2 C3 C4 C5 -4.3(4) . . . . ?
C2 C3 C4 C11 175.3(2) . . . . ?
C2 C6 C7 C8 -179.5(2) . . . . ?
C3 C2 C6 N1 -129.5(2) . . . . ?
C3 C2 C6 C7 49.5(3) . . . . ?
C3 C4 C5 P1 6.3(3) . . . . ?
C3 C4 C5 Si2 -177.53(17) . . . . ?
C3 C4 C11 N2 -113.2(2) . . . . ?
C3 C4 C11 C12 66.0(3) . . . . ?
C4 C11 C12 C13 -179.5(2) . . . . ?
C5 P1 C1 Si1 173.92(11) . . . . ?
C5 P1 C1 C2 -4.1(2) . . . . ?
C5 C4 C11 N2 66.4(3) . . . . ?
C5 C4 C11 C12 -114.4(2) . . . . ?
C6 N1 C10 C9 0.5(4) . . . . ?
C6 C2 C3 C4 176.6(2) . . . . ?
C6 C7 C8 C9 0.9(4) . . . . ?
C7 C8 C9 C10 -0.7(4) . . . . ?
C8 C9 C10 N1 -0.1(4) . . . . ?
C10 N1 C6 C2 178.8(2) . . . . ?
C10 N1 C6 C7 -0.2(3) . . . . ?
C11 N2 C15 C14 0.0(3) . . . . ?
C11 C4 C5 P1 -173.27(16) . . . . ?
C11 C4 C5 Si2 2.9(3) . . . . ?
C11 C12 C13 C14 0.8(3) . . . . ?
C12 C13 C14 C15 -0.8(3) . . . . ?
C13 C14 C15 N2 0.4(4) . . . . ?
C15 N2 C11 C4 179.16(19) . . . . ?
C15 N2 C11 C12 -0.1(3) . . . . ?
C19 Si2 C5 P1 -31.34(15) . . . . ?
C19 Si2 C5 C4 152.25(19) . . . . ?
C20 Si2 C5 P1 87.65(14) . . . . ?
C20 Si2 C5 C4 -88.8(2) . . . . ?
C21 Si2 C5 P1 -149.20(12) . . . . ?
C21 Si2 C5 C4 34.4(2) . . . . ?
